data_4129151
loop_
_publ_author_name
'Cetin, Muhammet Mustafa'
'Beldjoudi, Yassine'
'Roy, Indranil'
'Anamimoghadam, Ommid'
'Bae, Youn Jue'
'Young, Ryan M.'
'Krzyaniak, Matthew D.'
'Stern, Charlotte L.'
'Philp, Douglas'
'Alsubaie, Fehaid M.'
'Wasielewski, Michael R.'
'Stoddart, J. Fraser'

_publ_section_title
;
 Combining Intra- and Intermolecular Charge Transfer with Polycationic
 Cyclophanes to Design 2D Tessellations.
;
_journal_name_full 'Journal of the American Chemical Society'
_journal_paper_doi 10.1021/jacs.9b07877
_journal_year 2019
_chemical_formula_moiety 'C66 H54 N6, 6(F6 P), C2 H3 N'
_chemical_formula_sum 'C68 H57 F36 N7 P6'
_chemical_formula_weight 1842.02
_space_group_crystal_system monoclinic
_space_group_IT_number 15
_space_group_name_Hall '-C 2yc'
_space_group_name_H-M_alt 'C 1 2/c 1'
_atom_sites_solution_hydrogens geom
_atom_sites_solution_primary dual
_audit_creation_date 2018-07-30
_audit_creation_method
;
Olex2 1.2
(compiled 2018.05.29 svn.r3508 for OlexSys, GUI svn.r5506)
;
_cell_angle_alpha 90
_cell_angle_beta 94.175(6)
_cell_angle_gamma 90
_cell_formula_units_Z 8
_cell_length_a 33.639(3)
_cell_length_b 13.6292(13)
_cell_length_c 40.821(4)
_cell_measurement_reflns_used 9878
_cell_measurement_temperature 100(2)
_cell_measurement_theta_max 65.145
_cell_measurement_theta_min 3.501
_cell_volume 18666(3)
_computing_cell_refinement 'SAINT V8.38A (?, 2016)'
_computing_data_collection 'APEX2 V2014.11-0 (Bruker, 2014)'
_computing_data_reduction 'SAINT V8.38A (?, 2016)'
_computing_molecular_graphics 'Olex2 (Dolomanov et al., 2009)'
_computing_publication_material 'Olex2 (Dolomanov et al., 2009)'
_computing_structure_refinement 'ShelXL (Sheldrick, 2015)'
_computing_structure_solution 'ShelXD (Sheldrick, 2008)'
_diffrn_ambient_temperature 100.15
_diffrn_detector_area_resol_mean 8
_diffrn_measured_fraction_theta_full 0.988
_diffrn_measured_fraction_theta_max 0.973
_diffrn_measurement_device_type 'Bruker Kappa APEX CCD area detector'
_diffrn_measurement_method '\f and \w scans'
_diffrn_radiation_monochromator 'MX optics'
_diffrn_radiation_type CuK\a
_diffrn_radiation_wavelength 1.54178
_diffrn_reflns_av_R_equivalents 0.1494
_diffrn_reflns_av_unetI/netI 0.1290
_diffrn_reflns_Laue_measured_fraction_full 0.988
_diffrn_reflns_Laue_measured_fraction_max 0.973
_diffrn_reflns_limit_h_max 39
_diffrn_reflns_limit_h_min -33
_diffrn_reflns_limit_k_max 15
_diffrn_reflns_limit_k_min -15
_diffrn_reflns_limit_l_max 47
_diffrn_reflns_limit_l_min -47
_diffrn_reflns_number 51397
_diffrn_reflns_point_group_measured_fraction_full 0.988
_diffrn_reflns_point_group_measured_fraction_max 0.973
_diffrn_reflns_theta_full 65.794
_diffrn_reflns_theta_max 65.794
_diffrn_reflns_theta_min 1.085
_diffrn_source 'sealed tube'
_exptl_absorpt_coefficient_mu 2.082
_exptl_absorpt_correction_T_max 0.7526
_exptl_absorpt_correction_T_min 0.5651
_exptl_absorpt_correction_type multi-scan
_exptl_absorpt_process_details
'SADABS-2016/2 (Bruker,2016/2) was used for absorption correction. wR2(int) was 0.1246 before and 0.0860 after correction. The Ratio of minimum to maximum transmission is 0.7509. The \l/2 correction factor is Not present.'
_exptl_crystal_colour colourless
_exptl_crystal_colour_primary colourless
_exptl_crystal_density_diffrn 1.311
_exptl_crystal_description rod
_exptl_crystal_F_000 7424
_exptl_crystal_recrystallization_method 'The material was recrystallised from --- by as supplied'
_exptl_crystal_size_max 0.244
_exptl_crystal_size_mid 0.106
_exptl_crystal_size_min 0.084
_refine_diff_density_max 0.876
_refine_diff_density_min -0.576
_refine_diff_density_rms 0.136
_refine_ls_extinction_method none
_refine_ls_goodness_of_fit_ref 1.771
_refine_ls_hydrogen_treatment constr
_refine_ls_matrix_type full
_refine_ls_number_parameters 1265
_refine_ls_number_reflns 15901
_refine_ls_number_restraints 1664
_refine_ls_restrained_S_all 1.720
_refine_ls_R_factor_all 0.1940
_refine_ls_R_factor_gt 0.1795
_refine_ls_shift/su_max 0.000
_refine_ls_shift/su_mean 0.000
_refine_ls_structure_factor_coef Fsqd
_refine_ls_weighting_details 'w=1/[\s^2^(Fo^2^)+(0.2000P)^2^] where P=(Fo^2^+2Fc^2^)/3'
_refine_ls_weighting_scheme calc
_refine_ls_wR_factor_gt 0.4517
_refine_ls_wR_factor_ref 0.4667
_reflns_Friedel_coverage 0.000
_reflns_number_gt 12561
_reflns_number_total 15901
_reflns_threshold_expression 'I > 2\s(I)'
_cod_data_source_file 8(6PF6).cif
_cod_data_source_block cx1348a_sq
_cod_original_cell_volume 18665(3)
_cod_database_code 4129151
_shelx_shelxl_version_number 2018/1
_shelx_space_group_comment
;
The symmetry employed for this shelxl refinement is uniquely defined
by the following loop, which should always be used as a source of
symmetry information in preference to the above space-group names.
They are only intended as comments.
;
_shelx_estimated_absorpt_t_max 0.845
_shelx_estimated_absorpt_t_min 0.631
_olex2_refinement_description
;
1. Twinned data refinement
 Scales: 0.605(3)
 0.395(3)
2. Fixed Uiso
 At 1.2 times of:
  All C(H) groups, All C(H,H) groups
 At 1.5 times of:
  All C(H,H,H) groups
3. Restrained distances
 P3-F16 = P3-F13 = P3-F17 = P3-F18 = P3-F14 = P3-F15
 1.6 with sigma of 0.02
 F29-F25 \\sim F29-F26 \\sim F29-F30 \\sim F29-F28 \\sim F25-F27 \\sim F26-F27
\\sim F26-F28
 with sigma of 0.02
 P5-F29 \\sim P5-F25 \\sim P5-F26 \\sim P5-F30 \\sim P5-F27 \\sim P5-F28
 with sigma of 0.01
 F35-F36 \\sim F35-F32 \\sim F35-F34 \\sim F35-F31 \\sim F33-F36 \\sim F33-F32
\\sim F33-F34 \\sim F33-F31
 \\sim F36-F32 \\sim F36-F31 \\sim F32-F34 \\sim F34-F31
 with sigma of 0.02
 P6-F35 \\sim P6-F33 \\sim P6-F36 \\sim P6-F32 \\sim P6-F34 \\sim P6-F31
 with sigma of 0.01
 F3-F1 \\sim F3-F6 \\sim F3-F2 \\sim F3-F4 \\sim F1-F6 \\sim F1-F5 \\sim F1-F4
\\sim F6-F5 \\sim F6-F2 \\sim F5-F2
 \\sim F5-F4 \\sim F2-F4
 with sigma of 0.02
 P1-F3 \\sim P1-F1 \\sim P1-F6 \\sim P1-F5 \\sim P1-F2 \\sim P1-F4
 with sigma of 0.01
 F38-F40 \\sim F38-F42 \\sim F38-F41 \\sim F38-F39 \\sim F40-F37 \\sim F40-F39
\\sim F37-F42 \\sim F37-F39
 \\sim F42-F41 \\sim F42-F39
 with sigma of 0.02
 P7-F38 \\sim P7-F40 \\sim P7-F37 \\sim P7-F42 \\sim P7-F41 \\sim P7-F39
 with sigma of 0.01
 N3-C28 \\sim N3-C28A
 with sigma of 0.02
 N3-C24 \\sim N3-C24A
 with sigma of 0.02
 C28-C27 \\sim C28A-C27A
 with sigma of 0.02
 C27-C26 \\sim C27A-C26
 with sigma of 0.02
 C26-C25 \\sim C26-C25A
 with sigma of 0.02
 C25-C24 \\sim C25A-C24A
 with sigma of 0.02
 C29-C30 \\sim C29-C30A
 with sigma of 0.02
 C29-C33 \\sim C29-C33A
 with sigma of 0.02
 C30-C31 \\sim C30A-C31A
 with sigma of 0.02
 C31-N4 \\sim C31A-N4
 with sigma of 0.02
 N4-C32 \\sim N4-C32A
 with sigma of 0.02
 C32-C33 \\sim C32A-C33A
 with sigma of 0.02
 N3-C27 \\sim N3-C27A
 with sigma of 0.04
 N3-C25 \\sim N3-C25A
 with sigma of 0.04
 C28-C26 \\sim C28A-C26
 with sigma of 0.04
 C26-C24 \\sim C26-C24A
 with sigma of 0.04
 C29-C31 \\sim C29-C31A
 with sigma of 0.04
 C29-C32 \\sim C29-C32A
 with sigma of 0.04
 C30-N4 \\sim C30A-N4
 with sigma of 0.04
 N4-C33 \\sim N4-C33A
 with sigma of 0.04
 F13-F15 \\sim F13-F16 \\sim F13-F17 \\sim F13-F18 \\sim F14-F15 \\sim F14-F16
\\sim F14-F17 \\sim F14-F18
 \\sim F15-F16 \\sim F15-F18 \\sim F16-F17 \\sim F17-F18
 with sigma of 0.02
 P3-F13 \\sim P3-F14 \\sim P3-F15 \\sim P3-F16 \\sim P3-F17 \\sim P3-F18
 with sigma of 0.01
 C17-C18 \\sim C17A-C18
 with sigma of 0.02
 C17-C16 \\sim C17A-C16A
 with sigma of 0.02
 C18-C19 \\sim C18-C19A
 with sigma of 0.02
 C19-C20 \\sim C19A-C20A
 with sigma of 0.02
 C20-C21 \\sim C20A-C21A
 with sigma of 0.02
 C21-C16 \\sim C21A-C16A
 with sigma of 0.02
 C21-C22 \\sim C21A-C22A
 with sigma of 0.02
 C16-C15 \\sim C16A-C15A
 with sigma of 0.02
 C13-C14 \\sim C13-C14A
 with sigma of 0.02
 C13-C22 \\sim C13-C22A
 with sigma of 0.02
 C14-C15 \\sim C14A-C15A
 with sigma of 0.02
 C17-C21 \\sim C17A-C21A
 with sigma of 0.04
 C17-C15 \\sim C17A-C15A
 with sigma of 0.04
 C18-C20 \\sim C18-C20A
 with sigma of 0.04
 C18-C16 \\sim C18-C16A
 with sigma of 0.04
 C19-C21 \\sim C19A-C21A
 with sigma of 0.04
 C20-C16 \\sim C20A-C16A
 with sigma of 0.04
 C20-C22 \\sim C20A-C22A
 with sigma of 0.04
 C21-C13 \\sim C21A-C13
 with sigma of 0.04
 C21-C15 \\sim C21A-C15A
 with sigma of 0.04
 C16-C14 \\sim C16A-C14A
 with sigma of 0.04
 C16-C22 \\sim C16A-C22A
 with sigma of 0.04
 C13-C15 \\sim C13-C15A
 with sigma of 0.04
 C18-C17A \\sim C19A-C18 \\sim C20A-C19A \\sim C21A-C20A \\sim C21A-C16A \\sim
C17A-C16A \\sim C16A-
 C15A \\sim C15A-C14A \\sim C14A-C13 \\sim C22A-C13 \\sim C22A-C21A
 with sigma of 0.01
4. Restrained planarity
 C13, C14, C15, C21, C22
 with sigma of 0.1
 C16, C17, C18, C19, C20, C21
 with sigma of 0.01
 C13, C14A, C15A, C16A, C17A, C18, C19A, C20A, C21A, C22A
 with sigma of 0.01
5. Uiso/Uaniso restraints and constraints
Uanis(C30A) \\sim Ueq: with sigma of 0.01 and sigma for terminal atoms of 0.02
6. Rigid body (RIGU) restrains
 All non-hydrogen atoms
 with sigma for 1-2 distances of 0.001 and sigma for 1-3 distances of 0.001
7. Others
 Sof(C24A)=Sof(H24A)=Sof(C25A)=Sof(H25A)=Sof(C27A)=Sof(H27A)=Sof(C28A)=
 Sof(H28A)=Sof(C30A)=Sof(H30A)=Sof(C31A)=Sof(H31A)=Sof(C32A)=Sof(H32A)=
 Sof(C33A)=Sof(H33A)=1-FVAR(1)
 Sof(C24)=Sof(H24)=Sof(C25)=Sof(H25)=Sof(C27)=Sof(H27)=Sof(C28)=Sof(H28)=
 Sof(C30)=Sof(H30)=Sof(C31)=Sof(H31)=Sof(C32)=Sof(H32)=Sof(C33)=Sof(H33)=FVAR(1)
 Sof(C14A)=Sof(H14A)=Sof(C15A)=Sof(H15A)=Sof(C16A)=Sof(C17A)=Sof(H17A)=
 Sof(C19A)=Sof(H19A)=Sof(C20A)=Sof(H20A)=Sof(C21A)=Sof(C22A)=Sof(H22A)=1-FVAR(2)
 Sof(C14)=Sof(H14)=Sof(C15)=Sof(H15)=Sof(C16)=Sof(C17)=Sof(H17)=Sof(C19)=
 Sof(H19)=Sof(C20)=Sof(H20)=Sof(C21)=Sof(C22)=Sof(H22)=FVAR(2)
 Fixed Sof: P7(0.5) F37(0.5) F38(0.5) F39(0.5) F40(0.5) F41(0.5) F42(0.5)
 P3(0.5) F13(0.5) F14(0.5) F15(0.5) F16(0.5) F17(0.5) F18(0.5)
8.a Secondary CH2 refined with riding coordinates:
 C1(H1A,H1B), C12(H12A,H12B), C23(H23A,H23B), C34(H34A,H34B), C45(H45A,H45B),
 C56(H56A,H56B)
8.b Aromatic/amide H refined with riding coordinates:
 C2(H2), C3(H3), C5(H5), C6(H6), C8(H8), C9(H9), C10(H10), C11(H11), C14(H14),
 C14A(H14A), C15(H15), C15A(H15A), C17(H17), C17A(H17A), C19(H19), C19A(H19A),
 C20(H20), C20A(H20A), C22(H22), C22A(H22A), C24(H24), C24A(H24A), C25(H25),
 C25A(H25A), C27(H27), C27A(H27A), C28(H28), C28A(H28A), C30(H30), C30A(H30A),
 C31(H31), C31A(H31A), C32(H32), C32A(H32A), C33(H33), C33A(H33A), C36(H36),
 C38(H38), C39(H39), C41(H41), C43(H43), C44(H44), C46(H46), C47(H47), C49(H49),
  C50(H50), C52(H52), C53(H53), C54(H54), C55(H55), C58(H58), C60(H60),
 C61(H61), C63(H63), C65(H65), C66(H66)
8.c Idealised Me refined as rotating group:
 C2S(H2SA,H2SB,H2SC)
;
_platon_squeeze_void_probe_radius 1.20
_olex2_date_sample_data_collection 2018-07-27
_olex2_date_sample_submission 2018-07-16
_olex2_diffrn_ambient_temperature_device 'Oxford Cryosystems'
_olex2_exptl_crystal_mounting_method 'The crystal was mounted on a MITIGEN holder in Paratone'
_olex2_submission_original_sample_id cx1348a
_olex2_submission_special_instructions 'No special instructions were received'

loop_
_space_group_symop_operation_xyz
'x, y, z'
'-x, y, -z+1/2'
'x+1/2, y+1/2, z'
'-x+1/2, y+1/2, -z+1/2'
'-x, -y, -z'
'x, -y, z-1/2'
'-x+1/2, -y+1/2, -z'
'x+1/2, -y+1/2, z-1/2'

loop_
_atom_site_label
_atom_site_type_symbol
_atom_site_fract_x
_atom_site_fract_y
_atom_site_fract_z
_atom_site_U_iso_or_equiv
_atom_site_adp_type
_atom_site_occupancy
_atom_site_site_symmetry_order
_atom_site_calc_flag
_atom_site_refinement_flags_posn
_atom_site_refinement_flags_adp
_atom_site_refinement_flags_occupancy
_atom_site_disorder_assembly
_atom_site_disorder_group
N1 N 0.3864(3) 0.5856(8) -0.0369(3) 0.0658(17) Uani 1 1 d . U . . .
N2 N 0.4891(3) 0.5185(7) 0.1158(3) 0.0581(18) Uani 1 1 d . U . . .
N3 N 0.3401(3) 0.5861(12) 0.3017(3) 0.085(3) Uani 1 1 d D U . . .
N4 N 0.1398(3) 0.4883(10) 0.3058(2) 0.066(2) Uani 1 1 d D U . . .
N5 N 0.0104(3) 0.5263(6) 0.1009(2) 0.0500(15) Uani 1 1 d . U . . .
N6 N 0.1254(3) 0.3994(7) -0.0282(2) 0.0527(16) Uani 1 1 d . U . . .
C1 C 0.3643(4) 0.6000(11) -0.0686(3) 0.072(2) Uani 1 1 d . U . . .
H1A H 0.378482 0.566015 -0.085720 0.086 Uiso 1 1 calc R . . . .
H1B H 0.363811 0.670944 -0.073844 0.086 Uiso 1 1 calc R . . . .
C2 C 0.4127(4) 0.5041(9) -0.0312(3) 0.0603(17) Uani 1 1 d . U . . .
H2 H 0.418256 0.460096 -0.048300 0.072 Uiso 1 1 calc R . . . .
C3 C 0.4287(4) 0.4930(10) -0.0016(3) 0.067(2) Uani 1 1 d . U . . .
H3 H 0.444273 0.435475 0.002122 0.080 Uiso 1 1 calc R . . . .
C4 C 0.4259(4) 0.5542(8) 0.0253(3) 0.0580(18) Uani 1 1 d . U . . .
C5 C 0.3996(4) 0.6384(10) 0.0179(3) 0.064(2) Uani 1 1 d . U . . .
H5 H 0.395008 0.686251 0.034155 0.077 Uiso 1 1 calc R . . . .
C6 C 0.3830(4) 0.6449(11) -0.0112(3) 0.070(2) Uani 1 1 d . U . . .
H6 H 0.365923 0.699765 -0.015184 0.084 Uiso 1 1 calc R . . . .
C7 C 0.4461(3) 0.5452(8) 0.0563(3) 0.0554(17) Uani 1 1 d . U . . .
C8 C 0.4660(4) 0.6217(8) 0.0721(3) 0.063(2) Uani 1 1 d . U . . .
H8 H 0.465333 0.684739 0.062075 0.076 Uiso 1 1 calc R . . . .
C9 C 0.4873(4) 0.6088(8) 0.1024(3) 0.060(2) Uani 1 1 d . U . . .
H9 H 0.500289 0.662624 0.113446 0.072 Uiso 1 1 calc R . . . .
C10 C 0.4699(7) 0.4455(12) 0.1005(4) 0.102(6) Uani 1 1 d . U . . .
H10 H 0.471877 0.382704 0.110546 0.122 Uiso 1 1 calc R . . . .
C11 C 0.4475(5) 0.4525(9) 0.0716(3) 0.072(3) Uani 1 1 d . U . . .
H11 H 0.433527 0.397716 0.062098 0.086 Uiso 1 1 calc R . . . .
C12 C 0.5123(5) 0.5009(11) 0.1485(3) 0.070(2) Uani 1 1 d . U . . .
H12A H 0.518940 0.430332 0.150577 0.084 Uiso 1 1 calc R . . A 2
H12B H 0.537560 0.538177 0.149151 0.084 Uiso 1 1 calc R . . A 2
C13 C 0.4904(4) 0.5298(9) 0.1757(3) 0.078(3) Uani 1 1 d D U . . .
C14 C 0.4992(7) 0.6269(15) 0.1900(5) 0.092(7) Uani 0.647(16) 1 d D U P B 1
H14 H 0.517411 0.668822 0.180080 0.111 Uiso 0.647(16) 1 calc R . P B 1
C14A C 0.4954(5) 0.4512(13) 0.1985(4) 0.071(6) Uani 0.353(16) 1 d D U P B 2
H14A H 0.513792 0.401633 0.193256 0.086 Uiso 0.353(16) 1 calc R . P B 2
C15 C 0.4812(8) 0.6593(18) 0.2184(6) 0.103(9) Uani 0.647(16) 1 d D U P B 1
H15 H 0.487448 0.721996 0.227608 0.123 Uiso 0.647(16) 1 calc R . P B 1
C15A C 0.4766(6) 0.4374(18) 0.2279(5) 0.080(8) Uani 0.353(16) 1 d D U P B 2
H15A H 0.482021 0.381971 0.241625 0.096 Uiso 0.353(16) 1 calc R . P B 2
C16 C 0.4537(5) 0.5969(13) 0.2329(4) 0.067(4) Uani 0.647(16) 1 d D U P B 1
C16A C 0.4494(5) 0.5108(15) 0.2358(5) 0.097(11) Uani 0.353(16) 1 d D U P B 2
C17 C 0.4333(5) 0.6312(17) 0.2591(4) 0.094(7) Uani 0.647(16) 1 d D U P B 1
H17 H 0.438418 0.694607 0.268135 0.113 Uiso 0.647(16) 1 calc R . P B 1
C17A C 0.4316(5) 0.4931(17) 0.2654(6) 0.26(4) Uani 0.353(16) 1 d D U P B 2
H17A H 0.436832 0.437759 0.279134 0.312 Uiso 0.353(16) 1 calc R . P B 2
C18 C 0.4049(4) 0.5691(12) 0.2716(4) 0.097(4) Uani 1 1 d D U . . .
C19 C 0.3975(6) 0.4741(16) 0.2579(5) 0.088(5) Uani 0.647(16) 1 d D U P B 1
H19 H 0.378275 0.431776 0.266344 0.106 Uiso 0.647(16) 1 calc R . P B 1
C19A C 0.3970(8) 0.6515(17) 0.2511(6) 0.129(19) Uani 0.353(16) 1 d D U P B 2
H19A H 0.378420 0.699748 0.257108 0.155 Uiso 0.353(16) 1 calc R . P B 2
C20 C 0.4194(5) 0.4443(18) 0.2313(5) 0.087(6) Uani 0.647(16) 1 d D U P B 1
H20 H 0.414537 0.381089 0.222065 0.104 Uiso 0.647(16) 1 calc R . P B 1
C20A C 0.4164(8) 0.662(2) 0.2218(7) 0.13(2) Uani 0.353(16) 1 d D U P B 2
H20A H 0.411254 0.717684 0.207989 0.154 Uiso 0.353(16) 1 calc R . P B 2
C21 C 0.4476(5) 0.5030(13) 0.2181(4) 0.072(4) Uani 0.647(16) 1 d D U P B 1
C21A C 0.4436(5) 0.5898(16) 0.2137(5) 0.080(7) Uani 0.353(16) 1 d D U P B 2
C22 C 0.4633(6) 0.4715(16) 0.1893(4) 0.073(4) Uani 0.647(16) 1 d D U P B 1
H22 H 0.455331 0.410826 0.179446 0.088 Uiso 0.647(16) 1 calc R . P B 1
C22A C 0.4630(5) 0.6007(17) 0.1846(6) 0.16(3) Uani 0.353(16) 1 d D U P B 2
H22A H 0.457602 0.656243 0.170889 0.191 Uiso 0.353(16) 1 calc R . P B 2
C23 C 0.3846(5) 0.6018(19) 0.3026(5) 0.099(3) Uani 1 1 d . U . . .
H23A H 0.397155 0.565906 0.321699 0.119 Uiso 1 1 calc R . . C 1
H23B H 0.390046 0.672502 0.306186 0.119 Uiso 1 1 calc R . . C 1
C24 C 0.3312(5) 0.533(2) 0.3286(5) 0.071(5) Uani 0.597(16) 1 d D U P D 1
H24 H 0.350836 0.512344 0.345056 0.085 Uiso 0.597(16) 1 calc R . P D 1
C24A C 0.3165(7) 0.669(2) 0.3026(8) 0.078(6) Uani 0.403(16) 1 d D U P D 2
H24A H 0.327603 0.733450 0.303308 0.094 Uiso 0.403(16) 1 calc R . P D 2
C25 C 0.2889(5) 0.5117(19) 0.3299(5) 0.067(5) Uani 0.597(16) 1 d D U P D 1
H25 H 0.278674 0.476509 0.347577 0.080 Uiso 0.597(16) 1 calc R . P D 1
C25A C 0.2738(8) 0.653(2) 0.3025(10) 0.084(8) Uani 0.403(16) 1 d D U P D 2
H25A H 0.254727 0.704039 0.302778 0.101 Uiso 0.403(16) 1 calc R . P D 2
C26 C 0.2634(3) 0.5484(11) 0.3020(3) 0.071(2) Uani 1 1 d D U . . .
C27 C 0.2814(6) 0.595(2) 0.2746(5) 0.073(5) Uani 0.597(16) 1 d D U P D 1
H27 H 0.265853 0.616373 0.255515 0.087 Uiso 0.597(16) 1 calc R . P D 1
C27A C 0.2926(7) 0.472(2) 0.3001(8) 0.075(6) Uani 0.403(16) 1 d D U P D 2
H27A H 0.285860 0.403951 0.299625 0.090 Uiso 0.403(16) 1 calc R . P D 2
C28 C 0.3264(8) 0.607(4) 0.2782(9) 0.137(18) Uani 0.597(16) 1 d D U P D 1
H28 H 0.341260 0.631384 0.260976 0.165 Uiso 0.597(16) 1 calc R . P D 1
C28A C 0.3349(8) 0.508(3) 0.2989(15) 0.105(13) Uani 0.403(16) 1 d D U P D 2
H28A H 0.356159 0.464306 0.295835 0.126 Uiso 0.403(16) 1 calc R . P D 2
C29 C 0.2221(3) 0.5248(10) 0.3037(3) 0.062(2) Uani 1 1 d D U . . .
C30 C 0.2001(5) 0.5456(17) 0.3308(5) 0.053(4) Uani 0.597(16) 1 d D U P D 1
H30 H 0.213564 0.570325 0.350344 0.063 Uiso 0.597(16) 1 calc R . P D 1
C30A C 0.1960(6) 0.580(2) 0.3217(6) 0.051(4) Uani 0.403(16) 1 d D U P D 2
H30A H 0.206487 0.631132 0.335540 0.062 Uiso 0.403(16) 1 calc R . P D 2
C31 C 0.1596(5) 0.5312(17) 0.3298(5) 0.053(4) Uani 0.597(16) 1 d D U P D 1
H31 H 0.145621 0.553931 0.347754 0.064 Uiso 0.597(16) 1 calc R . P D 1
C31A C 0.1560(6) 0.562(2) 0.3199(8) 0.061(7) Uani 0.403(16) 1 d D U P D 2
H31A H 0.139349 0.608330 0.329872 0.073 Uiso 0.403(16) 1 calc R . P D 2
C32 C 0.1589(6) 0.488(4) 0.2750(5) 0.102(11) Uani 0.597(16) 1 d D U P D 1
H32 H 0.143181 0.472686 0.255361 0.123 Uiso 0.597(16) 1 calc R . P D 1
C32A C 0.1638(7) 0.424(2) 0.2870(8) 0.064(6) Uani 0.403(16) 1 d D U P D 2
H32A H 0.152458 0.366900 0.276899 0.076 Uiso 0.403(16) 1 calc R . P D 2
C33 C 0.2002(5) 0.509(2) 0.2726(5) 0.071(5) Uani 0.597(16) 1 d D U P D 1
H33 H 0.212178 0.512256 0.252264 0.086 Uiso 0.597(16) 1 calc R . P D 1
C33A C 0.2052(8) 0.448(3) 0.2839(11) 0.085(11) Uani 0.403(16) 1 d D U P D 2
H33A H 0.220516 0.412693 0.269102 0.102 Uiso 0.403(16) 1 calc R . P D 2
C34 C 0.0981(4) 0.4673(14) 0.3046(3) 0.073(2) Uani 1 1 d . U . . .
H34A H 0.087062 0.498451 0.323916 0.088 Uiso 1 1 calc R . . . .
H34B H 0.094761 0.395541 0.306879 0.088 Uiso 1 1 calc R . . . .
C35 C 0.0731(3) 0.5008(11) 0.2738(3) 0.062(2) Uani 1 1 d . U . . .
C36 C 0.0577(4) 0.4332(11) 0.2506(3) 0.062(2) Uani 1 1 d . U . . .
H36 H 0.059477 0.365062 0.255467 0.074 Uiso 1 1 calc R . . . .
C37 C 0.0403(4) 0.4630(9) 0.2212(3) 0.059(2) Uani 1 1 d . U . . .
C38 C 0.0251(6) 0.3980(11) 0.1959(4) 0.079(4) Uani 1 1 d . U . . .
H38 H 0.028672 0.329902 0.200173 0.095 Uiso 1 1 calc R . . . .
C39 C 0.0069(5) 0.4212(10) 0.1675(3) 0.072(3) Uani 1 1 d . U . . .
H39 H -0.003150 0.372430 0.152413 0.087 Uiso 1 1 calc R . . . .
C40 C 0.0028(3) 0.5246(8) 0.1602(3) 0.0506(17) Uani 1 1 d . U . . .
C41 C 0.0181(3) 0.5907(8) 0.1843(3) 0.0516(18) Uani 1 1 d . U . . .
H41 H 0.018225 0.658675 0.179157 0.062 Uiso 1 1 calc R . . . .
C42 C 0.0330(3) 0.5613(9) 0.2148(3) 0.0548(17) Uani 1 1 d . U . . .
C43 C 0.0514(4) 0.6333(11) 0.2389(3) 0.065(2) Uani 1 1 d . U . . .
H43 H 0.052185 0.700950 0.233455 0.078 Uiso 1 1 calc R . . . .
C44 C 0.0667(3) 0.6027(10) 0.2682(3) 0.0583(18) Uani 1 1 d . U . . .
H44 H 0.073277 0.648622 0.285270 0.070 Uiso 1 1 calc R . . . .
C45 C -0.0144(4) 0.5568(9) 0.1266(3) 0.0578(18) Uani 1 1 d . U . . .
H45A H -0.041413 0.528398 0.122403 0.069 Uiso 1 1 calc R . . . .
H45B H -0.017053 0.629174 0.126287 0.069 Uiso 1 1 calc R . . . .
C46 C -0.0004(4) 0.4551(9) 0.0793(3) 0.057(2) Uani 1 1 d . U . . .
H46 H -0.025148 0.422355 0.080484 0.069 Uiso 1 1 calc R . . . .
C47 C 0.0245(4) 0.4297(10) 0.0552(3) 0.066(3) Uani 1 1 d . U . . .
H47 H 0.016411 0.378426 0.040452 0.079 Uiso 1 1 calc R . . . .
C48 C 0.0605(3) 0.4748(8) 0.0515(3) 0.0533(18) Uani 1 1 d . U . . .
C49 C 0.0741(3) 0.5466(8) 0.0748(3) 0.0527(19) Uani 1 1 d . U . . .
H49 H 0.099303 0.577789 0.074162 0.063 Uiso 1 1 calc R . . . .
C50 C 0.0474(3) 0.5686(7) 0.0991(3) 0.0516(18) Uani 1 1 d . U . . .
H50 H 0.055642 0.615919 0.115333 0.062 Uiso 1 1 calc R . . . .
C51 C 0.0852(3) 0.4486(8) 0.0248(3) 0.0481(16) Uani 1 1 d . U . . .
C52 C 0.0994(5) 0.5193(9) 0.0047(3) 0.067(3) Uani 1 1 d . U . . .
H52 H 0.095541 0.586481 0.009817 0.081 Uiso 1 1 calc R . . . .
C53 C 0.1189(4) 0.4961(9) -0.0224(3) 0.062(2) Uani 1 1 d . U . . .
H53 H 0.127533 0.545520 -0.036642 0.075 Uiso 1 1 calc R . . . .
C54 C 0.1121(4) 0.3286(8) -0.0090(3) 0.055(2) Uani 1 1 d . U . . .
H54 H 0.116607 0.261555 -0.013925 0.066 Uiso 1 1 calc R . . . .
C55 C 0.0920(3) 0.3535(8) 0.0181(3) 0.0508(18) Uani 1 1 d . U . . .
H55 H 0.082936 0.303674 0.031987 0.061 Uiso 1 1 calc R . . . .
C56 C 0.1460(4) 0.3778(9) -0.0582(3) 0.0586(19) Uani 1 1 d . U . . .
H56A H 0.132513 0.413351 -0.076985 0.070 Uiso 1 1 calc R . . . .
H56B H 0.144025 0.306683 -0.062910 0.070 Uiso 1 1 calc R . . . .
C57 C 0.1897(4) 0.4073(9) -0.0548(3) 0.057(2) Uani 1 1 d . U . . .
C58 C 0.2027(5) 0.4697(17) -0.0775(4) 0.103(7) Uani 1 1 d . U . . .
H58 H 0.184450 0.492605 -0.094656 0.124 Uiso 1 1 calc R . . . .
C59 C 0.2429(5) 0.5018(17) -0.0762(5) 0.103(7) Uani 1 1 d . U . . .
C60 C 0.2566(7) 0.575(3) -0.0978(8) 0.174(15) Uani 1 1 d . U . . .
H60 H 0.239047 0.605631 -0.113928 0.209 Uiso 1 1 calc R . . . .
C61 C 0.2966(6) 0.5974(18) -0.0942(6) 0.122(9) Uani 1 1 d . U . . .
H61 H 0.306725 0.640007 -0.110015 0.146 Uiso 1 1 calc R . . . .
C62 C 0.3232(4) 0.5634(11) -0.0694(3) 0.070(3) Uani 1 1 d . U . . .
C63 C 0.3093(3) 0.4984(10) -0.0479(3) 0.059(2) Uani 1 1 d . U . . .
H63 H 0.327163 0.471731 -0.031107 0.071 Uiso 1 1 calc R . . . .
C64 C 0.2694(3) 0.4695(10) -0.0498(3) 0.060(3) Uani 1 1 d . U . . .
C65 C 0.2561(4) 0.4026(14) -0.0263(4) 0.090(6) Uani 1 1 d . U . . .
H65 H 0.274070 0.378209 -0.009193 0.109 Uiso 1 1 calc R . . . .
C66 C 0.2168(4) 0.3735(12) -0.0284(3) 0.073(4) Uani 1 1 d . U . . .
H66 H 0.207541 0.330689 -0.012269 0.088 Uiso 1 1 calc R . . . .
P5 P 0.00809(10) 0.7502(2) 0.03062(8) 0.0706(9) Uani 1 1 d D U . . .
F25 F 0.0546(2) 0.7271(6) 0.0364(2) 0.0845(18) Uani 1 1 d D U . . .
F26 F -0.0385(2) 0.7721(6) 0.0253(2) 0.096(2) Uani 1 1 d D U . . .
F27 F 0.0118(3) 0.7564(6) -0.00769(17) 0.092(2) Uani 1 1 d D U . . .
F28 F -0.0013(3) 0.6361(5) 0.0265(2) 0.092(2) Uani 1 1 d D U . . .
F29 F 0.0045(2) 0.7416(6) 0.06899(17) 0.0866(18) Uani 1 1 d D U . . .
F30 F 0.0176(3) 0.8635(5) 0.0349(2) 0.0791(18) Uani 1 1 d D U . . .
P1 P 0.39238(11) 0.8191(3) 0.10516(9) 0.0780(10) Uani 1 1 d D U . . .
F1 F 0.4136(3) 0.8259(7) 0.0721(2) 0.107(2) Uani 1 1 d D U . . .
F2 F 0.3707(4) 0.8157(7) 0.1374(2) 0.125(3) Uani 1 1 d D U . . .
F3 F 0.3962(3) 0.9337(5) 0.1087(3) 0.101(3) Uani 1 1 d D U . . .
F4 F 0.3516(3) 0.8347(8) 0.0846(3) 0.129(3) Uani 1 1 d D U . . .
F5 F 0.3883(3) 0.7057(5) 0.1009(3) 0.105(3) Uani 1 1 d D U . . .
F6 F 0.4339(3) 0.8055(6) 0.1243(3) 0.111(3) Uani 1 1 d D U . . .
P2 P 0.39604(18) 0.2611(3) 0.13658(10) 0.0908(13) Uani 1 1 d . U . . .
F7 F 0.4094(4) 0.2727(7) 0.0997(2) 0.095(2) Uani 1 1 d . U . . .
F8 F 0.3857(5) 0.2462(10) 0.1718(3) 0.118(3) Uani 1 1 d . U . . .
F9 F 0.3947(5) 0.3743(8) 0.1380(3) 0.118(3) Uani 1 1 d . U . . .
F10 F 0.3500(4) 0.2491(8) 0.1235(2) 0.099(2) Uani 1 1 d . U . . .
F11 F 0.4030(3) 0.1480(7) 0.1329(2) 0.088(2) Uani 1 1 d . U . . .
F12 F 0.4423(4) 0.2715(7) 0.1485(3) 0.105(2) Uani 1 1 d . U . . .
P6 P 0.09713(9) 0.2078(2) 0.10515(7) 0.0588(7) Uani 1 1 d D U . . .
F31 F 0.1272(2) 0.1808(6) 0.07796(18) 0.0821(18) Uani 1 1 d D U . . .
F32 F 0.0678(2) 0.2343(6) 0.13265(18) 0.0789(17) Uani 1 1 d D U . . .
F33 F 0.1042(2) 0.3225(4) 0.0991(2) 0.0761(17) Uani 1 1 d D U . . .
F34 F 0.0606(2) 0.2073(6) 0.07794(18) 0.0840(19) Uani 1 1 d D U . . .
F35 F 0.0908(2) 0.0930(4) 0.1115(2) 0.0801(18) Uani 1 1 d D U . . .
F36 F 0.1335(2) 0.2076(6) 0.13267(17) 0.0785(17) Uani 1 1 d D U . . .
P7 P 0.19781(18) 0.5804(6) 0.0685(6) 0.271(12) Uani 0.5 1 d D U P . .
F37 F 0.2317(5) 0.6595(13) 0.0617(9) 0.353(17) Uani 0.5 1 d D U P . .
F38 F 0.1637(4) 0.4996(11) 0.0742(8) 0.291(15) Uani 0.5 1 d D U P . .
F39 F 0.1917(8) 0.629(2) 0.1038(7) 0.379(17) Uani 0.5 1 d D U P . .
F40 F 0.1639(4) 0.6518(15) 0.0515(9) 0.317(14) Uani 0.5 1 d D U P . .
F41 F 0.2046(7) 0.5347(18) 0.0329(7) 0.303(13) Uani 0.5 1 d D U P . .
F42 F 0.2311(5) 0.5067(15) 0.0852(9) 0.331(15) Uani 0.5 1 d D U P . .
P3 P 0.2666(5) 0.4184(9) 0.1908(3) 0.134(5) Uani 0.5 1 d D U P . .
F13 F 0.2971(10) 0.330(2) 0.1860(8) 0.259(15) Uani 0.5 1 d D U P . .
F14 F 0.2360(10) 0.507(2) 0.1953(8) 0.257(15) Uani 0.5 1 d D U P . .
F15 F 0.2320(9) 0.357(3) 0.1709(8) 0.269(16) Uani 0.5 1 d D U P . .
F16 F 0.2787(10) 0.466(2) 0.1571(5) 0.230(14) Uani 0.5 1 d D U P . .
F17 F 0.3008(9) 0.479(3) 0.2109(7) 0.243(15) Uani 0.5 1 d D U P . .
F18 F 0.2540(10) 0.3694(17) 0.2240(6) 0.226(13) Uani 0.5 1 d D U P . .
P4 P 0.10086(11) 0.7908(2) 0.15550(12) 0.0783(10) Uani 1 1 d . U . . .
F19 F 0.1135(5) 0.7510(9) 0.1227(4) 0.132(3) Uani 1 1 d . U . . .
F20 F 0.0833(5) 0.8351(10) 0.1869(4) 0.130(3) Uani 1 1 d . U . . .
F21 F 0.0974(4) 0.8938(8) 0.1410(5) 0.130(4) Uani 1 1 d . U . . .
F22 F 0.0551(4) 0.7754(8) 0.1422(4) 0.110(3) Uani 1 1 d . U . . .
F23 F 0.1010(3) 0.6825(8) 0.1693(3) 0.107(3) Uani 1 1 d . U . . .
F24 F 0.1444(5) 0.8134(10) 0.1655(6) 0.150(4) Uani 1 1 d . U . . .
N1S N 0.3439(4) 0.3836(11) 0.0328(3) 0.081(3) Uani 1 1 d . U . . .
C1S C 0.3352(6) 0.4277(16) 0.0543(5) 0.094(5) Uani 1 1 d . U . . .
C2S C 0.3239(5) 0.4844(19) 0.0812(5) 0.107(7) Uani 1 1 d . U . . .
H2SA H 0.341544 0.541369 0.084208 0.160 Uiso 1 1 calc GR . . . .
H2SB H 0.325898 0.444302 0.101193 0.160 Uiso 1 1 calc GR . . . .
H2SC H 0.296298 0.506870 0.076863 0.160 Uiso 1 1 calc GR . . . .

loop_
_atom_site_aniso_label
_atom_site_aniso_U_11
_atom_site_aniso_U_22
_atom_site_aniso_U_33
_atom_site_aniso_U_23
_atom_site_aniso_U_13
_atom_site_aniso_U_12
N1 0.064(4) 0.074(4) 0.061(3) -0.001(3) 0.020(3) -0.029(3)
N2 0.072(5) 0.046(3) 0.057(3) -0.007(2) 0.010(3) -0.008(3)
N3 0.057(3) 0.139(7) 0.058(5) 0.005(5) 0.013(3) -0.008(4)
N4 0.051(3) 0.105(6) 0.041(4) -0.012(4) 0.004(2) 0.002(3)
N5 0.060(3) 0.053(3) 0.037(3) 0.008(2) 0.006(2) -0.006(3)
N6 0.063(4) 0.053(3) 0.043(3) -0.003(2) 0.007(3) -0.023(3)
C1 0.070(4) 0.085(7) 0.063(4) 0.003(4) 0.019(3) -0.028(4)
C2 0.062(4) 0.064(4) 0.057(3) -0.008(3) 0.022(3) -0.035(3)
C3 0.083(6) 0.061(4) 0.059(3) -0.012(3) 0.019(3) -0.017(4)
C4 0.066(4) 0.052(4) 0.059(3) -0.009(2) 0.019(3) -0.018(3)
C5 0.067(5) 0.064(4) 0.063(3) -0.002(3) 0.020(3) -0.010(3)
C6 0.067(5) 0.082(5) 0.063(3) -0.002(3) 0.020(3) -0.010(4)
C7 0.057(4) 0.054(3) 0.058(3) -0.005(2) 0.022(3) -0.020(3)
C8 0.067(5) 0.046(3) 0.075(4) 0.000(3) 0.000(4) -0.012(3)
C9 0.061(5) 0.048(3) 0.071(4) -0.002(3) 0.004(3) -0.009(3)
C10 0.164(13) 0.060(4) 0.077(6) 0.006(4) -0.024(7) -0.045(6)
C11 0.107(8) 0.053(3) 0.056(4) -0.007(3) 0.009(4) -0.029(4)
C12 0.078(5) 0.075(6) 0.057(3) -0.002(3) 0.008(3) -0.002(4)
C13 0.085(6) 0.092(5) 0.058(4) -0.004(3) 0.013(4) 0.002(4)
C14 0.109(15) 0.094(7) 0.079(10) -0.013(7) 0.043(10) -0.009(8)
C14A 0.070(16) 0.090(10) 0.054(8) -0.007(8) 0.005(8) -0.010(8)
C15 0.117(16) 0.103(9) 0.096(12) -0.031(8) 0.057(13) -0.036(10)
C15A 0.080(16) 0.104(14) 0.057(10) -0.004(9) 0.011(10) -0.007(11)
C16 0.058(7) 0.090(7) 0.053(7) -0.006(5) 0.006(6) -0.007(5)
C16A 0.09(2) 0.085(13) 0.120(17) 0.009(12) 0.061(16) -0.019(12)
C17 0.085(11) 0.117(8) 0.083(10) -0.025(8) 0.036(10) -0.020(8)
C17A 0.35(6) 0.24(3) 0.23(3) 0.12(3) 0.23(4) 0.16(4)
C18 0.081(7) 0.125(7) 0.090(7) -0.010(5) 0.034(6) -0.016(5)
C19 0.072(10) 0.117(8) 0.078(9) 0.004(7) 0.016(8) -0.013(7)
C19A 0.13(4) 0.15(2) 0.123(18) 0.015(19) 0.07(2) 0.02(2)
C20 0.081(10) 0.100(8) 0.081(9) -0.001(7) 0.019(8) -0.020(7)
C20A 0.15(3) 0.107(19) 0.14(2) 0.016(17) 0.09(3) 0.02(2)
C21 0.067(8) 0.089(7) 0.059(7) -0.007(5) 0.008(6) -0.012(6)
C21A 0.070(15) 0.064(11) 0.113(15) -0.006(9) 0.046(13) -0.035(8)
C22 0.076(8) 0.089(7) 0.054(6) -0.001(5) 0.006(6) 0.006(6)
C22A 0.20(4) 0.12(2) 0.17(2) 0.06(2) 0.14(3) 0.06(3)
C23 0.057(4) 0.160(9) 0.082(6) -0.016(6) 0.019(4) -0.015(4)
C24 0.042(3) 0.124(12) 0.047(6) -0.002(7) 0.014(4) 0.019(6)
C24A 0.061(5) 0.127(7) 0.051(16) 0.015(8) 0.032(8) -0.016(4)
C25 0.042(3) 0.118(13) 0.043(6) -0.001(6) 0.016(4) 0.022(5)
C25A 0.060(5) 0.111(6) 0.09(2) 0.015(8) 0.032(9) -0.011(4)
C26 0.045(3) 0.107(6) 0.061(5) 0.019(4) 0.007(3) -0.002(3)
C27 0.066(5) 0.099(14) 0.053(7) 0.004(7) 0.003(4) -0.032(8)
C27A 0.043(4) 0.121(7) 0.060(17) 0.014(9) -0.002(7) 0.006(4)
C28 0.068(5) 0.26(5) 0.083(9) 0.065(19) 0.000(6) -0.050(11)
C28A 0.045(4) 0.137(7) 0.13(4) 0.003(7) 0.004(9) -0.001(4)
C29 0.046(3) 0.090(6) 0.050(4) 0.004(4) 0.007(2) 0.002(3)
C30 0.047(3) 0.064(10) 0.047(5) 0.008(5) 0.005(3) 0.005(4)
C30A 0.048(3) 0.075(7) 0.030(7) 0.018(6) 0.001(4) 0.007(4)
C31 0.048(3) 0.076(10) 0.036(5) 0.000(6) 0.005(3) 0.004(4)
C31A 0.049(3) 0.100(9) 0.035(14) -0.008(10) 0.006(5) 0.005(4)
C32 0.055(4) 0.21(3) 0.040(4) -0.027(8) 0.004(4) -0.012(9)
C32A 0.056(4) 0.093(9) 0.043(12) -0.008(9) 0.010(6) -0.004(4)
C33 0.048(4) 0.113(16) 0.053(5) -0.011(6) 0.006(3) 0.014(6)
C33A 0.058(5) 0.116(15) 0.084(19) -0.027(16) 0.023(8) -0.010(7)
C34 0.051(3) 0.127(7) 0.041(4) -0.001(4) 0.001(3) -0.003(3)
C35 0.052(4) 0.096(4) 0.039(3) -0.003(3) 0.001(3) -0.013(3)
C36 0.059(5) 0.088(4) 0.038(3) -0.001(3) 0.007(3) -0.015(4)
C37 0.064(5) 0.072(3) 0.042(3) -0.004(2) 0.003(3) -0.017(3)
C38 0.117(10) 0.064(4) 0.052(4) -0.001(3) -0.018(5) -0.017(5)
C39 0.107(8) 0.057(3) 0.050(4) -0.003(3) -0.014(5) -0.018(4)
C40 0.057(4) 0.056(3) 0.041(2) -0.004(2) 0.012(3) -0.017(3)
C41 0.054(4) 0.059(3) 0.043(3) -0.004(2) 0.013(3) -0.024(3)
C42 0.056(4) 0.070(3) 0.040(3) -0.007(2) 0.014(3) -0.020(3)
C43 0.071(6) 0.075(4) 0.048(3) -0.009(3) 0.002(3) -0.019(4)
C44 0.042(4) 0.092(4) 0.042(3) -0.007(3) 0.013(3) -0.019(3)
C45 0.063(4) 0.067(5) 0.044(3) 0.000(3) 0.010(2) -0.010(4)
C46 0.064(4) 0.062(4) 0.046(4) 0.000(3) 0.007(3) -0.008(3)
C47 0.068(4) 0.072(6) 0.059(5) -0.017(4) 0.017(4) -0.025(4)
C48 0.062(4) 0.047(4) 0.052(4) 0.004(3) 0.008(3) -0.011(3)
C49 0.054(4) 0.047(4) 0.057(4) 0.000(3) 0.008(3) -0.009(3)
C50 0.058(3) 0.044(4) 0.054(4) 0.005(3) 0.008(3) -0.002(3)
C51 0.047(4) 0.051(3) 0.046(3) 0.002(2) -0.002(3) -0.015(3)
C52 0.097(8) 0.050(3) 0.057(5) 0.000(3) 0.023(5) -0.018(4)
C53 0.087(7) 0.053(3) 0.049(4) 0.002(3) 0.013(4) -0.016(4)
C54 0.068(5) 0.050(3) 0.048(4) -0.004(3) 0.011(3) -0.023(3)
C55 0.059(5) 0.052(3) 0.042(4) 0.004(3) 0.005(3) -0.012(3)
C56 0.062(3) 0.070(5) 0.044(4) -0.001(3) 0.008(3) -0.014(3)
C57 0.061(3) 0.070(5) 0.039(4) 0.003(4) 0.009(3) -0.014(3)
C58 0.077(5) 0.163(14) 0.065(7) 0.057(9) -0.022(5) -0.056(7)
C59 0.073(4) 0.141(13) 0.091(8) 0.065(9) -0.020(5) -0.047(6)
C60 0.100(6) 0.24(3) 0.17(2) 0.15(2) -0.048(10) -0.088(12)
C61 0.095(5) 0.137(15) 0.128(12) 0.082(12) -0.028(7) -0.064(8)
C62 0.068(4) 0.079(6) 0.063(5) 0.014(5) 0.010(3) -0.026(4)
C63 0.052(3) 0.071(6) 0.057(5) 0.010(4) 0.011(3) -0.014(4)
C64 0.055(3) 0.071(6) 0.054(5) 0.017(4) 0.005(3) -0.018(3)
C65 0.062(4) 0.119(11) 0.089(8) 0.057(8) -0.005(4) -0.032(6)
C66 0.059(3) 0.103(9) 0.058(5) 0.034(6) 0.007(4) -0.023(4)
P5 0.0766(19) 0.0646(18) 0.0677(19) 0.0121(13) -0.0155(14) -0.0301(14)
F25 0.084(3) 0.072(4) 0.095(5) 0.018(4) -0.007(3) -0.027(2)
F26 0.086(4) 0.078(4) 0.119(6) 0.021(4) -0.025(3) -0.031(3)
F27 0.118(5) 0.065(4) 0.090(4) 0.008(3) -0.021(3) -0.017(4)
F28 0.101(5) 0.070(3) 0.101(5) 0.015(3) -0.027(4) -0.030(3)
F29 0.086(4) 0.080(4) 0.092(4) 0.015(3) -0.010(3) -0.030(4)
F30 0.081(4) 0.070(3) 0.084(4) 0.010(3) -0.007(4) -0.026(2)
P1 0.088(2) 0.072(2) 0.076(2) -0.0190(16) 0.0099(18) -0.0194(16)
F1 0.133(6) 0.078(5) 0.112(5) -0.018(4) 0.018(4) -0.012(5)
F2 0.170(7) 0.078(5) 0.133(5) -0.019(4) 0.049(5) -0.017(6)
F3 0.109(6) 0.072(4) 0.126(7) -0.018(3) 0.029(5) -0.012(3)
F4 0.119(5) 0.112(7) 0.155(7) -0.027(6) -0.002(5) -0.012(4)
F5 0.102(6) 0.073(4) 0.143(8) -0.035(3) 0.030(5) -0.032(3)
F6 0.126(5) 0.074(4) 0.130(6) -0.017(5) -0.013(4) -0.023(4)
P2 0.148(4) 0.0604(19) 0.060(2) -0.0130(14) -0.022(2) 0.0053(19)
F7 0.133(6) 0.074(4) 0.075(4) -0.003(3) -0.016(3) -0.037(4)
F8 0.166(7) 0.119(6) 0.065(4) -0.012(4) -0.015(3) 0.032(6)
F9 0.160(8) 0.082(4) 0.105(6) -0.018(3) -0.036(6) 0.013(3)
F10 0.129(5) 0.099(5) 0.067(4) -0.001(4) -0.006(3) 0.011(4)
F11 0.114(5) 0.068(3) 0.083(5) 0.000(3) 0.013(4) -0.004(3)
F12 0.147(5) 0.070(4) 0.091(5) -0.014(4) -0.034(4) 0.002(3)
P6 0.0690(15) 0.0642(16) 0.0442(14) 0.0042(11) 0.0107(12) -0.0036(12)
F31 0.096(4) 0.083(4) 0.071(3) 0.002(3) 0.026(3) -0.003(4)
F32 0.076(3) 0.092(4) 0.070(3) -0.008(3) 0.016(3) -0.008(3)
F33 0.070(4) 0.074(3) 0.084(5) 0.005(3) 0.009(3) 0.001(2)
F34 0.086(3) 0.100(5) 0.065(3) 0.017(3) -0.004(3) -0.019(3)
F35 0.082(4) 0.070(3) 0.090(5) 0.012(3) 0.018(3) -0.005(2)
F36 0.073(3) 0.093(5) 0.070(3) 0.015(3) 0.005(3) -0.008(3)
P7 0.031(3) 0.047(4) 0.74(4) -0.096(10) 0.043(8) -0.012(3)
F37 0.064(8) 0.072(11) 0.92(5) -0.118(17) 0.043(19) -0.048(9)
F38 0.033(6) 0.058(8) 0.78(5) -0.081(15) 0.034(15) -0.011(6)
F39 0.14(2) 0.19(3) 0.81(4) -0.18(2) 0.02(2) -0.044(16)
F40 0.045(7) 0.094(12) 0.82(4) -0.034(19) 0.095(16) -0.005(8)
F41 0.083(13) 0.064(13) 0.76(4) -0.084(17) 0.042(16) -0.015(9)
F42 0.044(7) 0.154(19) 0.79(4) -0.06(2) 0.013(17) -0.022(10)
P3 0.155(11) 0.117(8) 0.135(11) -0.039(7) 0.054(9) 0.024(8)
F13 0.34(3) 0.200(19) 0.26(3) 0.033(17) 0.19(2) 0.08(2)
F14 0.36(3) 0.22(2) 0.21(3) 0.047(17) 0.17(2) 0.11(2)
F15 0.35(3) 0.27(3) 0.20(2) 0.01(2) 0.14(2) 0.04(3)
F16 0.32(3) 0.22(3) 0.173(17) 0.001(18) 0.123(19) 0.08(2)
F17 0.37(3) 0.20(2) 0.168(19) 0.058(19) 0.11(2) 0.06(2)
F18 0.36(3) 0.141(17) 0.195(17) -0.012(15) 0.153(19) 0.080(19)
P4 0.0728(19) 0.0526(16) 0.109(3) 0.0116(16) 0.0060(18) -0.0207(13)
F19 0.158(8) 0.088(5) 0.155(6) 0.027(5) 0.054(6) -0.006(6)
F20 0.157(8) 0.090(5) 0.143(6) -0.015(5) 0.013(6) -0.030(6)
F21 0.106(6) 0.073(4) 0.218(10) 0.038(5) 0.065(7) -0.001(4)
F22 0.117(5) 0.071(5) 0.144(8) -0.006(5) 0.007(4) -0.011(3)
F23 0.100(5) 0.077(4) 0.149(8) 0.026(4) 0.033(5) -0.015(3)
F24 0.118(5) 0.087(7) 0.244(12) 0.020(7) -0.001(5) -0.026(4)
N1S 0.086(7) 0.093(7) 0.064(6) -0.007(5) -0.004(5) 0.006(6)
C1S 0.087(9) 0.109(10) 0.089(8) -0.032(8) 0.019(7) -0.030(8)
C2S 0.063(7) 0.167(17) 0.086(8) -0.052(11) -0.021(7) 0.015(9)

loop_
_atom_type_symbol
_atom_type_description
_atom_type_scat_dispersion_real
_atom_type_scat_dispersion_imag
_atom_type_scat_source
C C 0.0181 0.0091 'International Tables Vol C Tables 4.2.6.8 and 6.1.1.4'
H H 0.0000 0.0000 'International Tables Vol C Tables 4.2.6.8 and 6.1.1.4'
F F 0.0727 0.0534 'International Tables Vol C Tables 4.2.6.8 and 6.1.1.4'
N N 0.0311 0.0180 'International Tables Vol C Tables 4.2.6.8 and 6.1.1.4'
P P 0.2955 0.4335 'International Tables Vol C Tables 4.2.6.8 and 6.1.1.4'

loop_
_geom_angle_atom_site_label_1
_geom_angle_atom_site_label_2
_geom_angle_atom_site_label_3
_geom_angle
C2 N1 C1 121.3(11)
C6 N1 C1 123.2(13)
C6 N1 C2 115.5(12)
C9 N2 C12 120.4(10)
C10 N2 C9 119.5(13)
C10 N2 C12 120.1(12)
C24 N3 C23 109.3(14)
C24A N3 C23 116.9(18)
C28 N3 C23 110.2(18)
C28 N3 C24 139(2)
C28A N3 C23 107(2)
C28A N3 C24A 136(2)
C31 N4 C32 115.1(15)
C31 N4 C34 124.7(11)
C31A N4 C32A 118.9(15)
C31A N4 C34 124.3(14)
C34 N4 C32 117.9(12)
C34 N4 C32A 116.6(14)
C46 N5 C45 122.8(9)
C46 N5 C50 117.8(9)
C50 N5 C45 119.3(9)
C53 N6 C56 115.4(9)
C54 N6 C53 122.0(10)
C54 N6 C56 122.5(10)
N1 C1 H1A 109.0
N1 C1 H1B 109.0
N1 C1 C62 113.0(10)
H1A C1 H1B 107.8
C62 C1 H1A 109.0
C62 C1 H1B 109.0
N1 C2 H2 121.5
C3 C2 N1 116.9(12)
C3 C2 H2 121.5
C2 C3 H3 115.8
C2 C3 C4 128.5(15)
C4 C3 H3 115.8
C3 C4 C5 112.4(13)
C3 C4 C7 127.6(13)
C7 C4 C5 120.0(11)
C4 C5 H5 121.3
C6 C5 C4 117.4(12)
C6 C5 H5 121.3
N1 C6 H6 115.4
C5 C6 N1 129.2(15)
C5 C6 H6 115.4
C4 C7 C11 118.5(10)
C8 C7 C4 123.0(11)
C8 C7 C11 118.4(12)
C7 C8 H8 119.3
C7 C8 C9 121.3(11)
C9 C8 H8 119.3
N2 C9 C8 118.7(10)
N2 C9 H9 120.7
C8 C9 H9 120.7
N2 C10 H10 117.2
N2 C10 C11 125.5(14)
C11 C10 H10 117.2
C7 C11 H11 121.7
C10 C11 C7 116.5(11)
C10 C11 H11 121.7
N2 C12 H12A 109.1
N2 C12 H12B 109.1
H12A C12 H12B 107.9
C13 C12 N2 112.3(12)
C13 C12 H12A 109.1
C13 C12 H12B 109.1
C12 C13 C14 117.2(13)
C14A C13 C12 104.9(13)
C22 C13 C12 123.7(14)
C22 C13 C14 119.1(15)
C22A C13 C12 140.8(15)
C22A C13 C14A 113.6(18)
C13 C14 H14 119.3
C15 C14 C13 121.4(18)
C15 C14 H14 119.3
C13 C14A H14A 115.9
C15A C14A C13 128.3(19)
C15A C14A H14A 115.9
C14 C15 H15 120.5
C14 C15 C16 119.0(18)
C16 C15 H15 120.5
C14A C15A H15A 122.0
C16A C15A C14A 116.1(19)
C16A C15A H15A 122.0
C15 C16 C21 116.1(15)
C17 C16 C15 119.5(16)
C17 C16 C21 124.3(16)
C17A C16A C15A 113.5(16)
C17A C16A C21A 129.3(18)
C21A C16A C15A 117.2(18)
C16 C17 H17 121.2
C16 C17 C18 117.6(18)
C18 C17 H17 121.2
C16A C17A H17A 124.9
C18 C17A C16A 110(2)
C18 C17A H17A 124.9
C17 C18 C19 120.8(17)
C17 C18 C23 118.5(15)
C17A C18 C19A 125(2)
C17A C18 C23 133.3(18)
C19 C18 C23 120.5(15)
C19A C18 C23 100.3(18)
C18 C19 H19 120.8
C20 C19 C18 118.3(19)
C20 C19 H19 120.8
C18 C19A H19A 119.9
C20A C19A C18 120(2)
C20A C19A H19A 119.9
C19 C20 H20 118.5
C21 C20 C19 123(2)
C21 C20 H20 118.5
C19A C20A H20A 120.8
C21A C20A C19A 118(2)
C21A C20A H20A 120.8
C20 C21 C16 116.0(16)
C20 C21 C22 117.7(16)
C22 C21 C16 125.7(16)
C20A C21A C16A 116.6(18)
C20A C21A C22A 118.5(18)
C22A C21A C16A 124.9(19)
C13 C22 C21 118.2(17)
C13 C22 H22 120.9
C21 C22 H22 120.9
C13 C22A C21A 120(2)
C13 C22A H22A 120.0
C21A C22A H22A 120.0
N3 C23 C18 115.9(14)
N3 C23 H23A 108.3
N3 C23 H23B 108.3
C18 C23 H23A 108.3
C18 C23 H23B 108.3
H23A C23 H23B 107.4
N3 C24 H24 123.0
N3 C24 C25 114.1(16)
C25 C24 H24 123.0
N3 C24A H24A 121.9
N3 C24A C25A 116(2)
C25A C24A H24A 121.9
C24 C25 H25 122.6
C24 C25 C26 114.9(16)
C26 C25 H25 122.6
C24A C25A H25A 123.6
C24A C25A C26 113(2)
C26 C25A H25A 123.6
C27 C26 C25 119.7(14)
C27A C26 C25A 122.8(17)
C29 C26 C25 113.6(12)
C29 C26 C25A 116.7(14)
C29 C26 C27 126.4(13)
C29 C26 C27A 120.4(15)
C26 C27 H27 122.0
C26 C27 C28 116.0(19)
C28 C27 H27 122.0
C26 C27A H27A 123.0
C26 C27A C28A 114(2)
C28A C27A H27A 123.0
N3 C28 C27 115(2)
N3 C28 H28 122.6
C27 C28 H28 122.6
N3 C28A C27A 118(3)
N3 C28A H28A 121.0
C27A C28A H28A 121.0
C26 C29 C33 115.2(12)
C30 C29 C26 124.2(14)
C30 C29 C33 117.5(13)
C30A C29 C26 123.5(15)
C30A C29 C33A 117.0(16)
C33A C29 C26 119.2(15)
C29 C30 H30 119.1
C31 C30 C29 121.8(16)
C31 C30 H30 119.1
C29 C30A H30A 118.9
C31A C30A C29 122(2)
C31A C30A H30A 118.9
N4 C31 C30 123.0(15)
N4 C31 H31 118.5
C30 C31 H31 118.5
N4 C31A C30A 124(2)
N4 C31A H31A 118.2
C30A C31A H31A 118.2
N4 C32 H32 118.2
C33 C32 N4 123.5(17)
C33 C32 H32 118.2
N4 C32A H32A 120.2
C33A C32A N4 120(2)
C33A C32A H32A 120.2
C29 C33 H33 122.9
C32 C33 C29 114.1(16)
C32 C33 H33 122.9
C29 C33A C32A 118(2)
C29 C33A H33A 121.2
C32A C33A H33A 121.2
N4 C34 H34A 108.2
N4 C34 H34B 108.2
N4 C34 C35 116.5(11)
H34A C34 H34B 107.3
C35 C34 H34A 108.2
C35 C34 H34B 108.2
C36 C35 C34 121.0(14)
C36 C35 C44 119.7(11)
C44 C35 C34 119.3(12)
C35 C36 H36 119.5
C37 C36 C35 121.0(14)
C37 C36 H36 119.5
C36 C37 C38 124.2(13)
C36 C37 C42 121.1(11)
C42 C37 C38 114.5(12)
C37 C38 H38 116.2
C39 C38 C37 127.6(14)
C39 C38 H38 116.2
C38 C39 H39 121.7
C38 C39 C40 116.6(11)
C40 C39 H39 121.7
C39 C40 C45 119.6(10)
C41 C40 C39 117.2(11)
C41 C40 C45 123.0(10)
C40 C41 H41 118.6
C42 C41 C40 122.8(11)
C42 C41 H41 118.6
C37 C42 C43 116.8(11)
C41 C42 C37 120.3(10)
C41 C42 C43 121.1(11)
C42 C43 H43 120.0
C44 C43 C42 120.1(13)
C44 C43 H43 120.0
C35 C44 H44 120.3
C43 C44 C35 119.5(11)
C43 C44 H44 120.3
N5 C45 C40 111.7(10)
N5 C45 H45A 109.3
N5 C45 H45B 109.3
C40 C45 H45A 109.3
C40 C45 H45B 109.3
H45A C45 H45B 107.9
N5 C46 H46 120.0
N5 C46 C47 120.0(10)
C47 C46 H46 120.0
C46 C47 H47 118.3
C48 C47 C46 123.4(11)
C48 C47 H47 118.3
C47 C48 C49 118.6(11)
C47 C48 C51 121.6(10)
C49 C48 C51 119.7(9)
C48 C49 H49 122.4
C48 C49 C50 115.2(10)
C50 C49 H49 122.4
N5 C50 C49 124.7(10)
N5 C50 H50 117.7
C49 C50 H50 117.7
C52 C51 C48 121.0(10)
C55 C51 C48 120.0(9)
C55 C51 C52 118.8(11)
C51 C52 H52 119.0
C53 C52 C51 122.0(11)
C53 C52 H52 119.0
N6 C53 C52 117.4(10)
N6 C53 H53 121.3
C52 C53 H53 121.3
N6 C54 H54 120.2
N6 C54 C55 119.7(10)
C55 C54 H54 120.2
C51 C55 C54 120.0(10)
C51 C55 H55 120.0
C54 C55 H55 120.0
N6 C56 H56A 109.1
N6 C56 H56B 109.1
N6 C56 C57 112.4(9)
H56A C56 H56B 107.9
C57 C56 H56A 109.1
C57 C56 H56B 109.1
C58 C57 C56 117.5(12)
C58 C57 C66 119.7(11)
C66 C57 C56 122.8(10)
C57 C58 H58 119.2
C57 C58 C59 121.5(14)
C59 C58 H58 119.2
C58 C59 C60 122.8(15)
C64 C59 C58 118.6(12)
C64 C59 C60 118.2(13)
C59 C60 H60 121.7
C61 C60 C59 116.5(17)
C61 C60 H60 121.7
C60 C61 H61 117.3
C60 C61 C62 125.3(14)
C62 C61 H61 117.3
C61 C62 C1 117.4(12)
C63 C62 C1 125.3(13)
C63 C62 C61 117.3(12)
C62 C63 H63 119.2
C62 C63 C64 121.7(12)
C64 C63 H63 119.2
C59 C64 C65 120.0(11)
C63 C64 C59 120.3(11)
C63 C64 C65 119.6(12)
C64 C65 H65 120.3
C66 C65 C64 119.5(13)
C66 C65 H65 120.3
C57 C66 H66 119.6
C65 C66 C57 120.7(11)
C65 C66 H66 119.6
F26 P5 F25 179.2(5)
F27 P5 F25 90.5(4)
F27 P5 F26 90.1(5)
F27 P5 F28 88.7(5)
F27 P5 F29 178.8(5)
F27 P5 F30 91.6(5)
F28 P5 F25 90.5(5)
F28 P5 F26 89.0(4)
F29 P5 F25 89.1(4)
F29 P5 F26 90.3(4)
F29 P5 F28 90.2(4)
F29 P5 F30 89.5(4)
F30 P5 F25 89.3(5)
F30 P5 F26 91.2(5)
F30 P5 F28 179.7(6)
F1 P1 F3 88.9(4)
F2 P1 F1 178.0(6)
F2 P1 F3 89.6(5)
F2 P1 F4 90.6(6)
F2 P1 F5 91.3(5)
F2 P1 F6 91.7(6)
F4 P1 F1 88.1(5)
F4 P1 F3 88.7(5)
F5 P1 F1 90.3(5)
F5 P1 F3 178.8(6)
F5 P1 F4 90.4(5)
F6 P1 F1 89.5(5)
F6 P1 F3 90.5(5)
F6 P1 F4 177.5(6)
F6 P1 F5 90.4(5)
F8 P2 F7 176.4(8)
F8 P2 F9 95.1(8)
F8 P2 F10 91.2(8)
F8 P2 F11 90.4(6)
F8 P2 F12 90.4(8)
F9 P2 F7 86.9(7)
F9 P2 F10 94.7(7)
F9 P2 F11 172.1(9)
F9 P2 F12 86.1(7)
F10 P2 F7 91.5(6)
F11 P2 F7 87.3(5)
F11 P2 F10 90.8(6)
F11 P2 F12 88.3(6)
F12 P2 F7 86.8(7)
F12 P2 F10 178.1(7)
F31 P6 F33 90.5(4)
F31 P6 F35 89.2(4)
F31 P6 F36 89.8(4)
F32 P6 F31 179.1(5)
F32 P6 F33 89.7(4)
F32 P6 F34 90.3(4)
F32 P6 F35 90.6(4)
F32 P6 F36 89.3(4)
F34 P6 F31 90.6(4)
F34 P6 F33 90.6(4)
F34 P6 F35 90.3(4)
F34 P6 F36 179.5(4)
F35 P6 F33 179.1(5)
F36 P6 F33 89.8(4)
F36 P6 F35 89.4(4)
F37 P7 F38 178.3(11)
F37 P7 F39 90.9(8)
F37 P7 F40 90.5(6)
F37 P7 F41 87.4(13)
F37 P7 F42 90.7(6)
F39 P7 F38 90.8(8)
F39 P7 F40 90.4(8)
F39 P7 F41 178.3(11)
F39 P7 F42 90.4(8)
F40 P7 F38 89.2(6)
F40 P7 F42 178.6(9)
F41 P7 F38 90.9(7)
F41 P7 F40 89.2(14)
F41 P7 F42 90.1(8)
F42 P7 F38 89.6(6)
F13 P3 F14 179.6(9)
F13 P3 F15 89.8(7)
F14 P3 F15 89.8(7)
F16 P3 F13 89.6(7)
F16 P3 F14 90.0(7)
F16 P3 F15 89.8(7)
F17 P3 F13 90.4(7)
F17 P3 F14 89.9(7)
F17 P3 F15 179.5(8)
F17 P3 F16 90.6(7)
F17 P3 F18 90.3(7)
F18 P3 F13 90.1(7)
F18 P3 F14 90.2(7)
F18 P3 F15 89.2(7)
F18 P3 F16 179.0(9)
F19 P4 F20 173.4(10)
F19 P4 F22 88.8(9)
F19 P4 F23 89.2(7)
F20 P4 F22 85.3(8)
F20 P4 F23 93.5(8)
F21 P4 F19 90.2(8)
F21 P4 F20 86.6(8)
F21 P4 F22 86.8(7)
F21 P4 F23 175.5(8)
F23 P4 F22 88.7(6)
F24 P4 F19 88.9(11)
F24 P4 F20 96.7(10)
F24 P4 F21 87.9(8)
F24 P4 F22 174.2(9)
F24 P4 F23 96.6(7)
N1S C1S C2S 179(3)
C1S C2S H2SA 109.5
C1S C2S H2SB 109.5
C1S C2S H2SC 109.5
H2SA C2S H2SB 109.5
H2SA C2S H2SC 109.5
H2SB C2S H2SC 109.5

loop_
_geom_bond_atom_site_label_1
_geom_bond_atom_site_label_2
_geom_bond_distance
N1 C1 1.46(2)
N1 C2 1.43(2)
N1 C6 1.333(19)
N2 C9 1.345(16)
N2 C10 1.319(18)
N2 C12 1.516(18)
N3 C23 1.509(18)
N3 C24 1.37(2)
N3 C24A 1.39(3)
N3 C28 1.07(3)
N3 C28A 1.08(3)
N4 C31 1.29(2)
N4 C31A 1.27(2)
N4 C32 1.45(2)
N4 C32A 1.45(2)
N4 C34 1.429(16)
N5 C45 1.449(15)
N5 C46 1.345(16)
N5 C50 1.380(14)
N6 C53 1.359(16)
N6 C54 1.342(14)
N6 C56 1.479(15)
C1 H1A 0.9900
C1 H1B 0.9900
C1 C62 1.469(17)
C2 H2 0.9500
C2 C3 1.29(2)
C3 H3 0.9500
C3 C4 1.388(17)
C4 C5 1.47(2)
C4 C7 1.398(19)
C5 H5 0.9500
C5 C6 1.28(2)
C6 H6 0.9500
C7 C8 1.373(16)
C7 C11 1.408(18)
C8 H8 0.9500
C8 C9 1.40(2)
C9 H9 0.9500
C10 H10 0.9500
C10 C11 1.36(2)
C11 H11 0.9500
C12 H12A 0.9900
C12 H12B 0.9900
C12 C13 1.43(2)
C13 C14 1.469(18)
C13 C14A 1.421(9)
C13 C22 1.358(18)
C13 C22A 1.401(10)
C14 H14 0.9500
C14 C15 1.418(18)
C14A H14A 0.9500
C14A C15A 1.410(10)
C15 H15 0.9500
C15 C16 1.418(18)
C15A H15A 0.9500
C15A C16A 1.410(9)
C16 C17 1.392(17)
C16 C21 1.424(17)
C16A C17A 1.407(10)
C16A C21A 1.409(9)
C17 H17 0.9500
C17 C18 1.399(18)
C17A H17A 0.9500
C17A C18 1.405(10)
C18 C19 1.427(19)
C18 C19A 1.413(10)
C18 C23 1.55(2)
C19 H19 0.9500
C19 C20 1.416(19)
C19A H19A 0.9500
C19A C20A 1.412(10)
C20 H20 0.9500
C20 C21 1.377(17)
C20A H20A 0.9500
C20A C21A 1.404(10)
C21 C22 1.393(17)
C21A C22A 1.405(9)
C22 H22 0.9500
C22A H22A 0.9500
C23 H23A 0.9900
C23 H23B 0.9900
C24 H24 0.9500
C24 C25 1.46(2)
C24A H24A 0.9500
C24A C25A 1.45(3)
C25 H25 0.9500
C25 C26 1.47(2)
C25A H25A 0.9500
C25A C26 1.46(3)
C26 C27 1.46(2)
C26 C27A 1.44(3)
C26 C29 1.433(16)
C27 H27 0.9500
C27 C28 1.52(3)
C27A H27A 0.9500
C27A C28A 1.51(3)
C28 H28 0.9500
C28A H28A 0.9500
C29 C30 1.40(2)
C29 C30A 1.40(2)
C29 C33 1.44(2)
C29 C33A 1.42(3)
C30 H30 0.9500
C30 C31 1.37(2)
C30A H30A 0.9500
C30A C31A 1.36(2)
C31 H31 0.9500
C31A H31A 0.9500
C32 H32 0.9500
C32 C33 1.43(3)
C32A H32A 0.9500
C32A C33A 1.44(3)
C33 H33 0.9500
C33A H33A 0.9500
C34 H34A 0.9900
C34 H34B 0.9900
C34 C35 1.532(17)
C35 C36 1.391(18)
C35 C44 1.42(2)
C36 H36 0.9500
C36 C37 1.360(19)
C37 C38 1.427(18)
C37 C42 1.384(19)
C38 H38 0.9500
C38 C39 1.31(2)
C39 H39 0.9500
C39 C40 1.445(17)
C40 C41 1.404(15)
C40 C45 1.513(17)
C41 H41 0.9500
C41 C42 1.368(17)
C42 C43 1.492(16)
C43 H43 0.9500
C43 C44 1.334(19)
C44 H44 0.9500
C45 H45A 0.9900
C45 H45B 0.9900
C46 H46 0.9500
C46 C47 1.381(18)
C47 H47 0.9500
C47 C48 1.375(17)
C48 C49 1.417(16)
C48 C51 1.463(16)
C49 H49 0.9500
C49 C50 1.419(16)
C50 H50 0.9500
C51 C52 1.374(16)
C51 C55 1.347(16)
C52 H52 0.9500
C52 C53 1.362(19)
C53 H53 0.9500
C54 H54 0.9500
C54 C55 1.379(16)
C55 H55 0.9500
C56 H56A 0.9900
C56 H56B 0.9900
C56 C57 1.519(16)
C57 C58 1.354(18)
C57 C66 1.434(18)
C58 H58 0.9500
C58 C59 1.42(2)
C59 C60 1.43(2)
C59 C64 1.42(2)
C60 H60 0.9500
C60 C61 1.38(3)
C61 H61 0.9500
C61 C62 1.38(2)
C62 C63 1.354(17)
C63 H63 0.9500
C63 C64 1.394(16)
C64 C65 1.421(17)
C65 H65 0.9500
C65 C66 1.375(19)
C66 H66 0.9500
P5 F25 1.595(7)
P5 F26 1.594(7)
P5 F27 1.580(7)
P5 F28 1.593(6)
P5 F29 1.584(7)
P5 F30 1.585(6)
P1 F1 1.573(7)
P1 F2 1.553(7)
P1 F3 1.573(7)
P1 F4 1.569(8)
P1 F5 1.560(6)
P1 F6 1.560(7)
P2 F7 1.611(12)
P2 F8 1.518(14)
P2 F9 1.545(12)
P2 F10 1.608(14)
P2 F11 1.568(10)
P2 F12 1.602(14)
P6 F31 1.598(6)
P6 F32 1.590(6)
P6 F33 1.603(6)
P6 F34 1.596(6)
P6 F35 1.602(6)
P6 F36 1.600(6)
P7 F37 1.609(12)
P7 F38 1.620(12)
P7 F39 1.611(13)
P7 F40 1.617(13)
P7 F41 1.612(13)
P7 F42 1.617(13)
P3 F13 1.600(10)
P3 F14 1.602(10)
P3 F15 1.603(10)
P3 F16 1.599(10)
P3 F17 1.596(10)
P3 F18 1.598(10)
P4 F19 1.533(17)
P4 F20 1.570(17)
P4 F21 1.525(11)
P4 F22 1.609(14)
P4 F23 1.579(10)
P4 F24 1.524(16)
N1S C1S 1.12(2)
C1S C2S 1.42(3)
C2S H2SA 0.9800
C2S H2SB 0.9800
C2S H2SC 0.9800

loop_
_geom_torsion_atom_site_label_1
_geom_torsion_atom_site_label_2
_geom_torsion_atom_site_label_3
_geom_torsion_atom_site_label_4
_geom_torsion
N1 C1 C62 C61 161.9(19)
N1 C1 C62 C63 -19(2)
N1 C2 C3 C4 -5.1(18)
N2 C10 C11 C7 2(3)
N2 C12 C13 C14 -97.7(15)
N2 C12 C13 C14A 134.6(11)
N2 C12 C13 C22 84.4(18)
N2 C12 C13 C22A -34(2)
N3 C24 C25 C26 1(3)
N3 C24A C25A C26 1(4)
N4 C32 C33 C29 4(5)
N4 C32A C33A C29 10(6)
N4 C34 C35 C36 108.2(16)
N4 C34 C35 C44 -69.6(17)
N5 C46 C47 C48 -1(2)
N6 C54 C55 C51 1.0(17)
N6 C56 C57 C58 -124.0(17)
N6 C56 C57 C66 54.5(18)
C1 N1 C2 C3 -174.9(10)
C1 N1 C6 C5 177.5(12)
C1 C62 C63 C64 178.1(14)
C2 N1 C1 C62 97.9(14)
C2 N1 C6 C5 -1.2(18)
C2 C3 C4 C5 3.1(18)
C2 C3 C4 C7 -174.1(12)
C3 C4 C5 C6 0.0(16)
C3 C4 C7 C8 130.9(14)
C3 C4 C7 C11 -46.1(17)
C4 C5 C6 N1 -1(2)
C4 C7 C8 C9 -177.1(12)
C4 C7 C11 C10 175.1(16)
C5 C4 C7 C8 -46.1(16)
C5 C4 C7 C11 136.8(12)
C6 N1 C1 C62 -80.8(16)
C6 N1 C2 C3 3.9(14)
C7 C4 C5 C6 177.5(11)
C7 C8 C9 N2 2.1(19)
C8 C7 C11 C10 -2(2)
C9 N2 C10 C11 0(3)
C9 N2 C12 C13 79.9(15)
C10 N2 C9 C8 -2(2)
C10 N2 C12 C13 -98.9(18)
C11 C7 C8 C9 0.0(19)
C12 N2 C9 C8 179.3(12)
C12 N2 C10 C11 178.5(19)
C12 C13 C14 C15 -175.6(17)
C12 C13 C14A C15A -172.6(10)
C12 C13 C22 C21 172.3(16)
C12 C13 C22A C21A 168.5(16)
C13 C14 C15 C16 -1(2)
C13 C14A C15A C16A 0.0(3)
C14 C13 C22 C21 -6(2)
C14 C15 C16 C17 -174.5(14)
C14 C15 C16 C21 2(3)
C14A C13 C22A C21A 0.0(7)
C14A C15A C16A C17A 180.0(4)
C14A C15A C16A C21A 0.2(6)
C15 C16 C17 C18 177(2)
C15 C16 C21 C20 -177(2)
C15 C16 C21 C22 -6(3)
C15A C16A C17A C18 179.9(5)
C15A C16A C21A C20A -179.9(5)
C15A C16A C21A C22A -0.3(10)
C16 C17 C18 C19 0.1(3)
C16 C17 C18 C23 174.6(16)
C16 C21 C22 C13 8(3)
C16A C17A C18 C19A 0.2(10)
C16A C17A C18 C23 -164.1(15)
C16A C21A C22A C13 0.2(10)
C17 C16 C21 C20 -0.2(6)
C17 C16 C21 C22 170.7(18)
C17 C18 C19 C20 -0.1(6)
C17 C18 C23 N3 136.1(16)
C17A C16A C21A C20A 0.3(11)
C17A C16A C21A C22A 179.9(7)
C17A C18 C19A C20A -0.1(10)
C17A C18 C23 N3 -111.1(19)
C18 C19 C20 C21 0.0(9)
C18 C19A C20A C21A 0.1(10)
C19 C18 C23 N3 -49(2)
C19 C20 C21 C16 0.1(8)
C19 C20 C21 C22 -171.5(17)
C19A C18 C23 N3 82(2)
C19A C20A C21A C16A -0.2(9)
C19A C20A C21A C22A -179.9(6)
C20 C21 C22 C13 178.5(14)
C20A C21A C22A C13 179.8(5)
C21 C16 C17 C18 0.1(3)
C21A C16A C17A C18 -0.3(10)
C22 C13 C14 C15 2.4(17)
C22A C13 C14A C15A -0.1(3)
C23 N3 C24 C25 -178.7(19)
C23 N3 C24A C25A -179(3)
C23 N3 C28 C27 -180(3)
C23 N3 C28A C27A 175(4)
C23 C18 C19 C20 -174.5(16)
C23 C18 C19A C20A 168.3(11)
C24 N3 C23 C18 126(2)
C24 N3 C28 C27 16(9)
C24 C25 C26 C27 5(3)
C24 C25 C26 C29 179.0(18)
C24A N3 C23 C18 -116(2)
C24A N3 C28A C27A -9(8)
C24A C25A C26 C27A -3(4)
C24A C25A C26 C29 177(2)
C25 C26 C27 C28 -3(4)
C25 C26 C29 C30 53(2)
C25 C26 C29 C33 -148(2)
C25A C26 C27A C28A 0(5)
C25A C26 C29 C30A -34(3)
C25A C26 C29 C33A 140(3)
C26 C27 C28 N3 -5(7)
C26 C27A C28A N3 5(7)
C26 C29 C30 C31 172.7(18)
C26 C29 C30A C31A 172(2)
C26 C29 C33 C32 -179(3)
C26 C29 C33A C32A 178(3)
C27 C26 C29 C30 -133(2)
C27 C26 C29 C33 26(3)
C27A C26 C29 C30A 146(2)
C27A C26 C29 C33A -41(4)
C28 N3 C23 C18 -43(4)
C28 N3 C24 C25 -15(6)
C28A N3 C23 C18 61(4)
C28A N3 C24A C25A 6(6)
C29 C26 C27 C28 -177(3)
C29 C26 C27A C28A -179(3)
C29 C30 C31 N4 8(4)
C29 C30A C31A N4 10(5)
C30 C29 C33 C32 -18(4)
C30A C29 C33A C32A -8(6)
C31 N4 C32 C33 16(5)
C31 N4 C34 C35 128.9(19)
C31A N4 C32A C33A -2(5)
C31A N4 C34 C35 96(3)
C32 N4 C31 C30 -21(4)
C32 N4 C34 C35 -33(3)
C32A N4 C31A C30A -8(5)
C32A N4 C34 C35 -79(2)
C33 C29 C30 C31 14(3)
C33A C29 C30A C31A -1(4)
C34 N4 C31 C30 176.5(19)
C34 N4 C31A C30A 178(3)
C34 N4 C32 C33 179(3)
C34 N4 C32A C33A 173(3)
C34 C35 C36 C37 -170.9(11)
C34 C35 C44 C43 167.8(11)
C35 C36 C37 C38 177.8(14)
C35 C36 C37 C42 -7.6(18)
C36 C35 C44 C43 -10.0(16)
C36 C37 C38 C39 177.6(17)
C36 C37 C42 C41 175.2(11)
C36 C37 C42 C43 10.4(16)
C37 C38 C39 C40 2(3)
C37 C42 C43 C44 -13.5(17)
C38 C37 C42 C41 -9.7(17)
C38 C37 C42 C43 -174.5(12)
C38 C39 C40 C41 -1(2)
C38 C39 C40 C45 174.3(14)
C39 C40 C41 C42 -6.3(16)
C39 C40 C45 N5 -63.1(14)
C40 C41 C42 C37 12.0(16)
C40 C41 C42 C43 176.2(11)
C41 C40 C45 N5 111.6(12)
C41 C42 C43 C44 -178.2(11)
C42 C37 C38 C39 3(3)
C42 C43 C44 C35 13.2(17)
C44 C35 C36 C37 6.9(17)
C45 N5 C46 C47 179.7(12)
C45 N5 C50 C49 -178.7(11)
C45 C40 C41 C42 178.8(10)
C46 N5 C45 C40 108.9(12)
C46 N5 C50 C49 3.9(16)
C46 C47 C48 C49 4(2)
C46 C47 C48 C51 -177.1(12)
C47 C48 C49 C50 -3.2(17)
C47 C48 C51 C52 128.6(14)
C47 C48 C51 C55 -46.8(17)
C48 C49 C50 N5 -0.7(16)
C48 C51 C52 C53 -173.0(13)
C48 C51 C55 C54 174.0(11)
C49 C48 C51 C52 -52.8(16)
C49 C48 C51 C55 131.8(11)
C50 N5 C45 C40 -68.4(12)
C50 N5 C46 C47 -2.9(17)
C51 C48 C49 C50 178.2(10)
C51 C52 C53 N6 -3(2)
C52 C51 C55 C54 -1.4(17)
C53 N6 C54 C55 -1.5(18)
C53 N6 C56 C57 71.3(14)
C54 N6 C53 C52 2.3(19)
C54 N6 C56 C57 -112.0(12)
C55 C51 C52 C53 2(2)
C56 N6 C53 C52 179.0(12)
C56 N6 C54 C55 -178.0(11)
C56 C57 C58 C59 180(2)
C56 C57 C66 C65 -179.7(16)
C57 C58 C59 C60 -174(3)
C57 C58 C59 C64 -2(4)
C58 C57 C66 C65 -1(3)
C58 C59 C60 C61 -179(3)
C58 C59 C64 C63 179(2)
C58 C59 C64 C65 3(3)
C59 C60 C61 C62 -7(6)
C59 C64 C65 C66 -3(3)
C60 C59 C64 C63 -8(4)
C60 C59 C64 C65 175(3)
C60 C61 C62 C1 -177(3)
C60 C61 C62 C63 4(5)
C61 C62 C63 C64 -2(3)
C62 C63 C64 C59 5(3)
C62 C63 C64 C65 -178.6(17)
C63 C64 C65 C66 -179.4(17)
C64 C59 C60 C61 9(5)
C64 C65 C66 C57 2(3)
C66 C57 C58 C59 1(3)

loop_
_platon_squeeze_void_nr
_platon_squeeze_void_average_x
_platon_squeeze_void_average_y
_platon_squeeze_void_average_z
_platon_squeeze_void_volume
_platon_squeeze_void_count_electrons
_platon_squeeze_void_content
1 0.217 0.623 0.182 240 75 ' '
2 0.217 0.377 0.682 240 71 ' '
3 0.283 0.123 0.318 239 71 ' '
4 0.283 0.877 0.818 239 75 ' '
5 0.225 0.271 0.085 88 23 ' '
6 0.250 0.250 0.500 127 29 ' '
7 0.225 0.729 0.585 88 26 ' '
8 0.250 0.750 1.000 127 32 ' '
9 0.275 0.771 0.415 88 26 ' '
10 0.275 0.229 0.915 88 23 ' '
11 0.717 1.123 0.182 240 75 ' '
12 0.717 -0.123 0.682 240 71 ' '
13 0.783 0.623 0.318 239 71 ' '
14 0.783 0.377 0.818 239 75 ' '
15 0.725 0.771 0.085 88 23 ' '
16 0.750 0.750 0.500 127 29 ' '
17 0.725 0.229 0.585 88 26 ' '
18 0.750 0.250 1.000 127 32 ' '
19 0.775 0.271 0.415 88 26 ' '
20 0.775 0.729 0.915 88 23 ' '

loop_
_twin_individual_id
_twin_individual_mass_fraction_refined
1 0.605(3)
2 0.395(3)
